data_2228921
loop_
_publ_author_name
'Dai, Jing'
'Xu, Jie'

_publ_section_title
;
 2,4,6-Trimethylpyridinium dihydrogen phosphate
;
_journal_coeditor_code XU5121
_journal_issue 1
_journal_name_full 'Acta Crystallographica Section E'
_journal_page_first o149
_journal_paper_doi 10.1107/S1600536810052153
_journal_volume 67
_journal_year 2011
_chemical_formula_iupac 'C8 H12 N +, H2 P O4 -'
_chemical_formula_moiety 'C8 H12 N +, H2 O4 P -'
_chemical_formula_sum 'C8 H14 N O4 P'
_chemical_formula_weight 219.17
_chemical_name_systematic
;
2,4,6-Trimethylpyridinium dihydrogen phosphate
;
_space_group_IT_number 4
_symmetry_cell_setting monoclinic
_symmetry_space_group_name_Hall 'P 2yb'
_symmetry_space_group_name_H-M 'P 1 21 1'
_atom_sites_solution_hydrogens geom
_atom_sites_solution_primary direct
_atom_sites_solution_secondary difmap
_audit_creation_method SHELXL-97
_cell_angle_alpha 90.00
_cell_angle_beta 97.97(3)
_cell_angle_gamma 90.00
_cell_formula_units_Z 4
_cell_length_a 7.9501(16)
_cell_length_b 15.324(3)
_cell_length_c 9.0252(18)
_cell_measurement_reflns_used 4970
_cell_measurement_temperature 298(2)
_cell_measurement_theta_max 27.48
_cell_measurement_theta_min 3.20
_cell_volume 1088.9(4)
_computing_cell_refinement 'CrystalClear (Rigaku, 2005)'
_computing_data_collection 'CrystalClear (Rigaku, 2005)'
_computing_data_reduction 'CrystalClear (Rigaku, 2005)'
_computing_molecular_graphics 'SHELXTL (Sheldrick, 2008)'
_computing_publication_material 'SHELXTL (Sheldrick, 2008)'
_computing_structure_refinement 'SHELXTL (Sheldrick, 2008)'
_computing_structure_solution 'SHELXTL (Sheldrick, 2008)'
_diffrn_ambient_temperature 298(2)
_diffrn_detector_area_resol_mean 13.6612
_diffrn_measured_fraction_theta_full 0.998
_diffrn_measured_fraction_theta_max 0.998
_diffrn_measurement_device_type 'Rigaku Mercury2'
_diffrn_measurement_method 'CCD profile fitting'
_diffrn_radiation_monochromator graphite
_diffrn_radiation_source 'fine-focus sealed tube'
_diffrn_radiation_type MoK\a
_diffrn_radiation_wavelength 0.71073
_diffrn_reflns_av_R_equivalents 0.0330
_diffrn_reflns_av_sigmaI/netI 0.0452
_diffrn_reflns_limit_h_max 10
_diffrn_reflns_limit_h_min -10
_diffrn_reflns_limit_k_max 19
_diffrn_reflns_limit_k_min -19
_diffrn_reflns_limit_l_max 11
_diffrn_reflns_limit_l_min -11
_diffrn_reflns_number 11306
_diffrn_reflns_theta_full 27.48
_diffrn_reflns_theta_max 27.48
_diffrn_reflns_theta_min 3.20
_diffrn_standards_number 0
_exptl_absorpt_coefficient_mu 0.243
_exptl_absorpt_correction_T_max 1.000
_exptl_absorpt_correction_T_min 0.910
_exptl_absorpt_correction_type multi-scan
_exptl_absorpt_process_details '(CrystalClear; Rigaku, 2005)'
_exptl_crystal_colour Colorless
_exptl_crystal_density_diffrn 1.337
_exptl_crystal_density_method 'not measured'
_exptl_crystal_description needle
_exptl_crystal_F_000 464
_exptl_crystal_size_max 0.30
_exptl_crystal_size_mid 0.05
_exptl_crystal_size_min 0.05
_refine_diff_density_max 0.149
_refine_diff_density_min -0.252
_refine_ls_abs_structure_details 'Flack (1983), 2380 Friedel pairs'
_refine_ls_abs_structure_Flack 0.01(8)
_refine_ls_extinction_method none
_refine_ls_goodness_of_fit_ref 1.018
_refine_ls_hydrogen_treatment mixed
_refine_ls_matrix_type full
_refine_ls_number_parameters 275
_refine_ls_number_reflns 4970
_refine_ls_number_restraints 5
_refine_ls_restrained_S_all 1.018
_refine_ls_R_factor_all 0.0584
_refine_ls_R_factor_gt 0.0439
_refine_ls_shift/su_max 0.001
_refine_ls_shift/su_mean 0.000
_refine_ls_structure_factor_coef Fsqd
_refine_ls_weighting_details 'calc w=1/[\s^2^(Fo^2^)+(0.0489P)^2^+0.0746P] where P=(Fo^2^+2Fc^2^)/3'
_refine_ls_weighting_scheme calc
_refine_ls_wR_factor_gt 0.0947
_refine_ls_wR_factor_ref 0.1011
_reflns_number_gt 3973
_reflns_number_total 4970
_reflns_threshold_expression I>2sigma(I)
_cod_data_source_file xu5121.cif
_cod_data_source_block I
_cod_original_sg_symbol_H-M 'P 21'
_cod_database_code 2228921
_cod_database_fobs_code 2228921

loop_
_symmetry_equiv_pos_as_xyz
'x, y, z'
'-x, y+1/2, -z'

loop_
_atom_site_type_symbol
_atom_site_label
_atom_site_fract_x
_atom_site_fract_y
_atom_site_fract_z
_atom_site_U_iso_or_equiv
_atom_site_adp_type
_atom_site_calc_flag
_atom_site_refinement_flags
_atom_site_occupancy
_atom_site_disorder_assembly
_atom_site_disorder_group
P P1 0.90061(8) 0.60246(4) 0.30479(7) 0.04278(17) Uani d . 1 . .
P P2 0.39135(8) 0.53464(4) 0.24480(8) 0.04306(17) Uani d . 1 . .
O O1 0.8423(2) 0.51862(14) 0.3826(2) 0.0600(5) Uani d D 1 . .
N N1 0.9315(3) 0.21030(14) 0.3374(2) 0.0439(5) Uani d . 1 . .
H H1A 0.9367 0.1865 0.4242 0.053 Uiso calc R 1 . .
O O5 0.3427(2) 0.54241(16) 0.4065(2) 0.0618(5) Uani d D 1 . .
O O2 0.7595(2) 0.66752(12) 0.2811(2) 0.0532(5) Uani d . 1 . .
N N2 0.5339(3) 0.80459(14) 0.7547(2) 0.0445(5) Uani d . 1 . .
H H2A 0.4972 0.8574 0.7515 0.053 Uiso calc R 1 . .
O O6 0.4507(2) 0.62723(13) 0.2008(3) 0.0632(6) Uani d D 1 . .
O O3 0.9432(2) 0.57407(16) 0.1485(2) 0.0602(6) Uani d D 1 . .
O O7 0.2392(2) 0.50926(13) 0.1375(2) 0.0558(5) Uani d . 1 . .
O O4 1.0612(2) 0.63287(13) 0.4013(2) 0.0561(5) Uani d . 1 . .
O O8 0.5398(2) 0.47211(12) 0.2575(2) 0.0561(5) Uani d . 1 . .
C C8 1.0619(4) 0.3360(2) 0.4720(3) 0.0654(8) Uani d . 1 . .
H H8A 1.1303 0.2957 0.5356 0.098 Uiso calc R 1 . .
H H8B 0.9697 0.3560 0.5215 0.098 Uiso calc R 1 . .
H H8C 1.1301 0.3849 0.4506 0.098 Uiso calc R 1 . .
C C13 0.5302(3) 0.76072(19) 0.6246(3) 0.0481(6) Uani d . 1 . .
C C5 0.9927(3) 0.29160(17) 0.3293(3) 0.0490(6) Uani d . 1 . .
C C1 0.8620(3) 0.16344(18) 0.2166(3) 0.0459(6) Uani d . 1 . .
C C12 0.5901(4) 0.6770(2) 0.6307(3) 0.0565(7) Uani d . 1 . .
H H12A 0.5901 0.6457 0.5424 0.068 Uiso calc R 1 . .
C C9 0.5917(3) 0.77016(17) 0.8891(3) 0.0456(6) Uani d . 1 . .
C C10 0.6513(3) 0.68578(18) 0.8946(3) 0.0512(7) Uani d . 1 . .
H H10A 0.6924 0.6609 0.9865 0.061 Uiso calc R 1 . .
C C2 0.8552(4) 0.2015(2) 0.0782(3) 0.0553(7) Uani d . 1 . .
H H2B 0.8070 0.1712 -0.0064 0.066 Uiso calc R 1 . .
C C6 0.8017(4) 0.0734(2) 0.2423(3) 0.0633(8) Uani d . 1 . .
H H6A 0.8924 0.0404 0.2973 0.095 Uiso calc R 1 . .
H H6B 0.7662 0.0456 0.1478 0.095 Uiso calc R 1 . .
H H6C 0.7078 0.0760 0.2985 0.095 Uiso calc R 1 . .
C C11 0.6509(3) 0.63792(17) 0.7658(3) 0.0526(7) Uani d . 1 . .
C C14 0.5867(5) 0.8266(2) 1.0239(3) 0.0691(9) Uani d . 1 . .
H H14A 0.6357 0.8824 1.0076 0.104 Uiso calc R 1 . .
H H14B 0.6501 0.7993 1.1097 0.104 Uiso calc R 1 . .
H H14C 0.4710 0.8342 1.0407 0.104 Uiso calc R 1 . .
C C3 0.9196(4) 0.2845(2) 0.0636(3) 0.0580(7) Uani d . 1 . .
C C4 0.9881(4) 0.3288(2) 0.1899(3) 0.0585(7) Uani d . 1 . .
H H4A 1.0319 0.3846 0.1812 0.070 Uiso calc R 1 . .
C C15 0.7111(5) 0.5453(2) 0.7726(4) 0.0814(10) Uani d . 1 . .
H H15A 0.7847 0.5357 0.8648 0.122 Uiso calc R 1 . .
H H15B 0.7721 0.5339 0.6900 0.122 Uiso calc R 1 . .
H H15C 0.6152 0.5068 0.7673 0.122 Uiso calc R 1 . .
C C16 0.4597(4) 0.8072(2) 0.4839(3) 0.0729(9) Uani d . 1 . .
H H16A 0.4441 0.8678 0.5054 0.109 Uiso calc R 1 . .
H H16B 0.3524 0.7819 0.4443 0.109 Uiso calc R 1 . .
H H16C 0.5372 0.8018 0.4119 0.109 Uiso calc R 1 . .
C C7 0.9177(5) 0.3237(3) -0.0919(4) 0.0923(12) Uani d . 1 . .
H H7A 0.9096 0.3861 -0.0860 0.138 Uiso calc R 1 . .
H H7B 0.8218 0.3015 -0.1575 0.138 Uiso calc R 1 . .
H H7C 1.0204 0.3082 -0.1302 0.138 Uiso calc R 1 . .
H H5 0.254(2) 0.5713(15) 0.413(3) 0.048(8) Uiso d D 1 . .
H H1 0.745(2) 0.4985(19) 0.350(3) 0.060(9) Uiso d D 1 . .
H H6 0.5523(18) 0.643(2) 0.229(3) 0.072(11) Uiso d D 1 . .
H H3 1.037(3) 0.549(2) 0.142(4) 0.089(13) Uiso d D 1 . .

loop_
_atom_site_aniso_label
_atom_site_aniso_U_11
_atom_site_aniso_U_22
_atom_site_aniso_U_33
_atom_site_aniso_U_12
_atom_site_aniso_U_13
_atom_site_aniso_U_23
P1 0.0381(3) 0.0457(4) 0.0429(4) -0.0005(3) 0.0001(3) 0.0003(3)
P2 0.0388(3) 0.0379(3) 0.0519(4) -0.0018(3) 0.0045(3) -0.0010(3)
O1 0.0492(11) 0.0587(14) 0.0693(13) 0.0007(11) -0.0019(10) 0.0212(10)
N1 0.0441(11) 0.0414(12) 0.0453(12) 0.0021(10) 0.0025(9) 0.0010(9)
O5 0.0510(11) 0.0827(15) 0.0503(11) 0.0086(12) 0.0020(9) -0.0016(11)
O2 0.0446(11) 0.0436(10) 0.0695(13) 0.0002(9) 0.0014(9) 0.0022(9)
N2 0.0467(12) 0.0372(11) 0.0492(13) 0.0005(10) 0.0053(10) 0.0018(9)
O6 0.0416(11) 0.0469(12) 0.0982(16) -0.0006(9) -0.0008(11) 0.0205(10)
O3 0.0453(11) 0.0892(16) 0.0445(11) 0.0043(11) -0.0002(8) -0.0064(10)
O7 0.0446(10) 0.0650(13) 0.0565(11) -0.0038(9) 0.0023(8) -0.0165(9)
O4 0.0421(10) 0.0681(13) 0.0556(11) 0.0002(9) -0.0022(8) -0.0160(9)
O8 0.0424(10) 0.0383(10) 0.0862(14) 0.0005(9) 0.0034(9) -0.0012(9)
C8 0.074(2) 0.0488(16) 0.0685(19) -0.0032(16) -0.0079(16) -0.0075(15)
C13 0.0465(15) 0.0522(16) 0.0439(15) -0.0034(13) 0.0000(11) -0.0035(12)
C5 0.0447(14) 0.0375(14) 0.0641(18) 0.0052(12) 0.0048(12) 0.0029(12)
C1 0.0396(13) 0.0469(15) 0.0506(15) -0.0012(12) 0.0039(11) -0.0048(12)
C12 0.0620(17) 0.0548(17) 0.0520(16) -0.0010(15) 0.0051(13) -0.0139(14)
C9 0.0485(15) 0.0424(14) 0.0462(15) -0.0074(12) 0.0072(11) 0.0034(11)
C10 0.0540(16) 0.0512(16) 0.0476(15) -0.0020(13) 0.0044(12) 0.0129(13)
C2 0.0521(15) 0.0615(19) 0.0521(17) 0.0062(15) 0.0065(12) -0.0039(14)
C6 0.0656(19) 0.0533(18) 0.072(2) -0.0094(15) 0.0119(15) -0.0097(14)
C11 0.0472(15) 0.0407(15) 0.0696(19) 0.0005(12) 0.0074(13) -0.0007(13)
C14 0.102(3) 0.0580(18) 0.0482(17) -0.0005(19) 0.0136(16) -0.0051(14)
C3 0.0587(17) 0.0607(19) 0.0554(17) 0.0128(15) 0.0103(13) 0.0066(14)
C4 0.0590(17) 0.0442(15) 0.072(2) 0.0042(14) 0.0098(15) 0.0080(15)
C15 0.087(2) 0.0502(19) 0.105(3) 0.0163(18) 0.009(2) 0.0011(18)
C16 0.088(2) 0.073(2) 0.0536(18) 0.0057(19) -0.0051(17) 0.0082(16)
C7 0.107(3) 0.098(3) 0.073(2) 0.012(3) 0.015(2) 0.034(2)

loop_
_atom_type_symbol
_atom_type_description
_atom_type_scat_dispersion_real
_atom_type_scat_dispersion_imag
_atom_type_scat_source
C C 0.0033 0.0016 'International Tables Vol C Tables 4.2.6.8 and 6.1.1.4'
H H 0.0000 0.0000 'International Tables Vol C Tables 4.2.6.8 and 6.1.1.4'
N N 0.0061 0.0033 'International Tables Vol C Tables 4.2.6.8 and 6.1.1.4'
O O 0.0106 0.0060 'International Tables Vol C Tables 4.2.6.8 and 6.1.1.4'
P P 0.1023 0.0942 'International Tables Vol C Tables 4.2.6.8 and 6.1.1.4'

loop_
_geom_angle_atom_site_label_1
_geom_angle_atom_site_label_2
_geom_angle_atom_site_label_3
_geom_angle_site_symmetry_1
_geom_angle_site_symmetry_3
_geom_angle
_geom_angle_publ_flag
O2 P1 O4 . . 115.66(12) ?
O2 P1 O3 . . 108.04(12) ?
O4 P1 O3 . . 109.57(11) ?
O2 P1 O1 . . 110.44(11) ?
O4 P1 O1 . . 105.82(11) ?
O3 P1 O1 . . 106.98(13) ?
O7 P2 O8 . . 115.98(11) ?
O7 P2 O6 . . 108.51(11) ?
O8 P2 O6 . . 109.55(10) ?
O7 P2 O5 . . 109.99(11) ?
O8 P2 O5 . . 105.56(12) ?
O6 P2 O5 . . 106.86(13) ?
P1 O1 H1 . . 117(2) ?
C5 N1 C1 . . 123.9(2) ?
C5 N1 H1A . . 118.1 ?
C1 N1 H1A . . 118.1 ?
P2 O5 H5 . . 115.0(17) ?
C9 N2 C13 . . 123.6(2) ?
C9 N2 H2A . . 118.2 ?
C13 N2 H2A . . 118.2 ?
P2 O6 H6 . . 119(2) ?
P1 O3 H3 . . 120(2) ?
C5 C8 H8A . . 109.5 ?
C5 C8 H8B . . 109.5 ?
H8A C8 H8B . . 109.5 ?
C5 C8 H8C . . 109.5 ?
H8A C8 H8C . . 109.5 ?
H8B C8 H8C . . 109.5 ?
N2 C13 C12 . . 117.8(2) ?
N2 C13 C16 . . 117.5(3) ?
C12 C13 C16 . . 124.7(3) ?
N1 C5 C4 . . 118.0(3) ?
N1 C5 C8 . . 117.9(3) ?
C4 C5 C8 . . 124.0(3) ?
N1 C1 C2 . . 117.8(3) ?
N1 C1 C6 . . 118.0(2) ?
C2 C1 C6 . . 124.2(3) ?
C13 C12 C11 . . 121.3(3) ?
C13 C12 H12A . . 119.4 ?
C11 C12 H12A . . 119.4 ?
N2 C9 C10 . . 118.4(2) ?
N2 C9 C14 . . 117.5(2) ?
C10 C9 C14 . . 124.1(2) ?
C11 C10 C9 . . 120.7(3) ?
C11 C10 H10A . . 119.7 ?
C9 C10 H10A . . 119.7 ?
C1 C2 C3 . . 120.6(3) ?
C1 C2 H2B . . 119.7 ?
C3 C2 H2B . . 119.7 ?
C1 C6 H6A . . 109.5 ?
C1 C6 H6B . . 109.5 ?
H6A C6 H6B . . 109.5 ?
C1 C6 H6C . . 109.5 ?
H6A C6 H6C . . 109.5 ?
H6B C6 H6C . . 109.5 ?
C10 C11 C12 . . 118.3(3) ?
C10 C11 C15 . . 120.5(3) ?
C12 C11 C15 . . 121.1(3) ?
C9 C14 H14A . . 109.5 ?
C9 C14 H14B . . 109.5 ?
H14A C14 H14B . . 109.5 ?
C9 C14 H14C . . 109.5 ?
H14A C14 H14C . . 109.5 ?
H14B C14 H14C . . 109.5 ?
C4 C3 C2 . . 119.0(3) ?
C4 C3 C7 . . 121.4(3) ?
C2 C3 C7 . . 119.6(3) ?
C3 C4 C5 . . 120.7(3) ?
C3 C4 H4A . . 119.6 ?
C5 C4 H4A . . 119.6 ?
C11 C15 H15A . . 109.5 ?
C11 C15 H15B . . 109.5 ?
H15A C15 H15B . . 109.5 ?
C11 C15 H15C . . 109.5 ?
H15A C15 H15C . . 109.5 ?
H15B C15 H15C . . 109.5 ?
C13 C16 H16A . . 109.5 ?
C13 C16 H16B . . 109.5 ?
H16A C16 H16B . . 109.5 ?
C13 C16 H16C . . 109.5 ?
H16A C16 H16C . . 109.5 ?
H16B C16 H16C . . 109.5 ?
C3 C7 H7A . . 109.5 ?
C3 C7 H7B . . 109.5 ?
H7A C7 H7B . . 109.5 ?
C3 C7 H7C . . 109.5 ?
H7A C7 H7C . . 109.5 ?
H7B C7 H7C . . 109.5 ?

loop_
_geom_bond_atom_site_label_1
_geom_bond_atom_site_label_2
_geom_bond_site_symmetry_2
_geom_bond_distance
_geom_bond_publ_flag
P1 O2 . 1.494(2) ?
P1 O4 . 1.5155(19) ?
P1 O3 . 1.558(2) ?
P1 O1 . 1.565(2) ?
P2 O7 . 1.4924(19) ?
P2 O8 . 1.5120(19) ?
P2 O6 . 1.564(2) ?
P2 O5 . 1.565(2) ?
O1 H1 . 0.849(10) ?
N1 C5 . 1.343(3) ?
N1 C1 . 1.358(3) ?
N1 H1A . 0.8600 ?
O5 H5 . 0.843(10) ?
N2 C9 . 1.343(3) ?
N2 C13 . 1.351(3) ?
N2 H2A . 0.8600 ?
O6 H6 . 0.849(10) ?
O3 H3 . 0.85(3) ?
C8 C5 . 1.492(4) ?
C8 H8A . 0.9600 ?
C8 H8B . 0.9600 ?
C8 H8C . 0.9600 ?
C13 C12 . 1.367(4) ?
C13 C16 . 1.495(4) ?
C5 C4 . 1.377(4) ?
C1 C2 . 1.372(4) ?
C1 C6 . 1.490(4) ?
C12 C11 . 1.384(4) ?
C12 H12A . 0.9300 ?
C9 C10 . 1.376(4) ?
C9 C14 . 1.498(4) ?
C10 C11 . 1.374(4) ?
C10 H10A . 0.9300 ?
C2 C3 . 1.385(4) ?
C2 H2B . 0.9300 ?
C6 H6A . 0.9600 ?
C6 H6B . 0.9600 ?
C6 H6C . 0.9600 ?
C11 C15 . 1.497(4) ?
C14 H14A . 0.9600 ?
C14 H14B . 0.9600 ?
C14 H14C . 0.9600 ?
C3 C4 . 1.373(4) ?
C3 C7 . 1.525(4) ?
C4 H4A . 0.9300 ?
C15 H15A . 0.9600 ?
C15 H15B . 0.9600 ?
C15 H15C . 0.9600 ?
C16 H16A . 0.9600 ?
C16 H16B . 0.9600 ?
C16 H16C . 0.9600 ?
C7 H7A . 0.9600 ?
C7 H7B . 0.9600 ?
C7 H7C . 0.9600 ?

loop_
_geom_hbond_atom_site_label_D
_geom_hbond_atom_site_label_H
_geom_hbond_atom_site_label_A
_geom_hbond_site_symmetry_A
_geom_hbond_distance_DH
_geom_hbond_distance_HA
_geom_hbond_distance_DA
_geom_hbond_angle_DHA
O1 H1 O8 . 0.85(2) 1.77(2) 2.610(2) 169(3)
O3 H3 O7 1_655 0.85(3) 1.72(3) 2.569(2) 173(3)
O5 H5 O4 1_455 0.842(19) 1.790(19) 2.627(3) 173(3)
O6 H6 O2 . 0.848(18) 1.691(17) 2.538(2) 176(3)
N1 H1A O4 2_746 0.86 1.77 2.633(3) 177
N2 H2A O8 2_656 0.86 1.78 2.632(3) 170
C2 H2B O6 2_645 0.93 2.59 3.443(4) 152
C4 H4A O7 1_655 0.93 2.59 3.481(4) 161

loop_
_geom_torsion_atom_site_label_1
_geom_torsion_atom_site_label_2
_geom_torsion_atom_site_label_3
_geom_torsion_atom_site_label_4
_geom_torsion_site_symmetry_1
_geom_torsion_site_symmetry_2
_geom_torsion_site_symmetry_3
_geom_torsion_site_symmetry_4
_geom_torsion
_geom_torsion_publ_flag
C9 N2 C13 C12 . . . . -0.6(4) ?
C9 N2 C13 C16 . . . . 179.1(3) ?
C1 N1 C5 C4 . . . . -1.5(4) ?
C1 N1 C5 C8 . . . . 178.6(3) ?
C5 N1 C1 C2 . . . . 0.5(4) ?
C5 N1 C1 C6 . . . . 179.1(2) ?
N2 C13 C12 C11 . . . . 0.7(4) ?
C16 C13 C12 C11 . . . . -178.9(3) ?
C13 N2 C9 C10 . . . . 0.4(4) ?
C13 N2 C9 C14 . . . . -179.6(3) ?
N2 C9 C10 C11 . . . . -0.3(4) ?
C14 C9 C10 C11 . . . . 179.6(3) ?
N1 C1 C2 C3 . . . . 0.8(4) ?
C6 C1 C2 C3 . . . . -177.7(3) ?
C9 C10 C11 C12 . . . . 0.5(4) ?
C9 C10 C11 C15 . . . . -178.2(3) ?
C13 C12 C11 C10 . . . . -0.7(4) ?
C13 C12 C11 C15 . . . . 178.0(3) ?
C1 C2 C3 C4 . . . . -0.9(4) ?
C1 C2 C3 C7 . . . . 177.3(3) ?
C2 C3 C4 C5 . . . . -0.1(4) ?
C7 C3 C4 C5 . . . . -178.4(3) ?
N1 C5 C4 C3 . . . . 1.3(4) ?
C8 C5 C4 C3 . . . . -178.8(3) ?
